data_4327357
loop_
_publ_author_name
'Ben-Jie Liaw'
'Tarlok S. Lobana'
'Ya-Wen Lin'
'Ju-Chun Wang'
'C. W. Liu'

_publ_section_title
;
 Versatility of Dithiophosphates in the Syntheses of Copper(I) Complexes
 with Bis(diphenylphosphino)alkanes: Abstraction of Chloride from
 Dichloromethane
;
_journal_name_full 'Inorganic Chemistry'
_journal_page_first 9921
_journal_page_last 9929
_journal_paper_doi 10.1021/ic051166+
_journal_volume 44
_journal_year 2005
_chemical_formula_sum 'C74 H100 B Cl Cu6 F4 O8 P8 S8'
_chemical_formula_weight 2125.28
_chemical_name_systematic
; 
 ? 
;
_space_group_IT_number 14
_symmetry_cell_setting monoclinic
_symmetry_space_group_name_Hall '-P 2yn'
_symmetry_space_group_name_H-M 'P 1 21/n 1'
_atom_sites_solution_hydrogens geom
_atom_sites_solution_primary direct
_atom_sites_solution_secondary difmap
_audit_creation_method SHELXL-97
_cell_angle_alpha 90.00
_cell_angle_beta 106.027(3)
_cell_angle_gamma 90.00
_cell_formula_units_Z 4
_cell_length_a 25.198(4)
_cell_length_b 15.990(3)
_cell_length_c 25.421(4)
_cell_measurement_temperature 298(2)
_cell_volume 9844(3)
_computing_cell_refinement 'Bruker SMART'
_computing_data_collection 'Bruker SMART'
_computing_data_reduction 'Bruker SAINT'
_computing_molecular_graphics 'Bruker SHELXTL'
_computing_publication_material 'Bruker SHELXTL'
_computing_structure_refinement 'SHELXL-97 (Sheldrick, 1997)'
_computing_structure_solution 'SHELXS-97 (Sheldrick, 1990)'
_diffrn_ambient_temperature 298(2)
_diffrn_measured_fraction_theta_full 0.991
_diffrn_measured_fraction_theta_max 0.991
_diffrn_measurement_device_type 'CCD area detector'
_diffrn_measurement_method 'phi and omega scans'
_diffrn_radiation_monochromator graphite
_diffrn_radiation_source 'fine-focus sealed tube'
_diffrn_radiation_type MoK\a
_diffrn_radiation_wavelength 0.71073
_diffrn_reflns_av_R_equivalents 0.0343
_diffrn_reflns_av_sigmaI/netI 0.0322
_diffrn_reflns_limit_h_max 29
_diffrn_reflns_limit_h_min -30
_diffrn_reflns_limit_k_max 19
_diffrn_reflns_limit_k_min -16
_diffrn_reflns_limit_l_max 30
_diffrn_reflns_limit_l_min -30
_diffrn_reflns_number 49237
_diffrn_reflns_theta_full 25.08
_diffrn_reflns_theta_max 25.08
_diffrn_reflns_theta_min 2.08
_exptl_absorpt_coefficient_mu 1.653
_exptl_absorpt_correction_T_max 0.9633
_exptl_absorpt_correction_T_min 0.7351
_exptl_absorpt_correction_type empirical
_exptl_crystal_colour colorless
_exptl_crystal_density_diffrn 1.434
_exptl_crystal_density_meas 0
_exptl_crystal_description block
_exptl_crystal_F_000 4352
_exptl_crystal_size_max 0.50
_exptl_crystal_size_mid 0.42
_exptl_crystal_size_min 0.28
_refine_diff_density_max 1.229
_refine_diff_density_min -0.581
_refine_diff_density_rms 0.074
_refine_ls_extinction_method none
_refine_ls_goodness_of_fit_ref 1.051
_refine_ls_hydrogen_treatment mixed
_refine_ls_matrix_type full
_refine_ls_number_parameters 982
_refine_ls_number_reflns 17332
_refine_ls_number_restraints 0
_refine_ls_restrained_S_all 1.051
_refine_ls_R_factor_all 0.0908
_refine_ls_R_factor_gt 0.0543
_refine_ls_shift/su_max 0.005
_refine_ls_shift/su_mean 0.000
_refine_ls_structure_factor_coef Fsqd
_refine_ls_weighting_details 'calc w=1/[\s^2^(Fo^2^)+(0.0631P)^2^+21.7793P] where P=(Fo^2^+2Fc^2^)/3'
_refine_ls_weighting_scheme calc
_refine_ls_wR_factor_gt 0.1310
_refine_ls_wR_factor_ref 0.1576
_reflns_number_gt 11853
_reflns_number_total 17332
_reflns_threshold_expression >2sigma(I)
_cod_data_source_file ic0511662Bsi20050713_125342_5.cif
_cod_data_source_block 5
_cod_original_cell_volume 9845(3)
_cod_database_code 4327357

loop_
_symmetry_equiv_pos_as_xyz
'x, y, z'
'-x+1/2, y+1/2, -z+1/2'
'-x, -y, -z'
'x-1/2, -y-1/2, z-1/2'

loop_
_atom_site_label
_atom_site_type_symbol
_atom_site_fract_x
_atom_site_fract_y
_atom_site_fract_z
_atom_site_U_iso_or_equiv
_atom_site_adp_type
_atom_site_occupancy
_atom_site_symmetry_multiplicity
_atom_site_calc_flag
_atom_site_refinement_flags
Cu1 Cu 0.53958(3) 0.18389(4) 0.82055(3) 0.05740(18) Uani 1 1 d .
Cu2 Cu 0.41201(3) 0.17809(4) 0.80785(3) 0.06152(19) Uani 1 1 d .
Cu3 Cu 0.40136(4) 0.29847(5) 0.70936(3) 0.0696(2) Uani 1 1 d .
Cu4 Cu 0.39335(3) 0.03293(5) 0.72859(3) 0.0675(2) Uani 1 1 d .
Cu5 Cu 0.39438(4) 0.15426(5) 0.63242(3) 0.0752(2) Uani 1 1 d .
Cu6 Cu 0.52338(3) 0.02781(5) 0.73178(3) 0.0726(2) Uani 1 1 d .
Cl1 Cl 0.47616(6) 0.17275(8) 0.72571(5) 0.0528(3) Uani 1 1 d .
S1 S 0.48462(6) 0.12216(8) 0.87126(5) 0.0504(3) Uani 1 1 d .
S2 S 0.46458(7) -0.04307(8) 0.77880(6) 0.0586(4) Uani 1 1 d .
S3 S 0.53997(7) 0.32933(9) 0.83263(8) 0.0736(4) Uani 1 1 d .
S4 S 0.39884(6) 0.31734(8) 0.79804(5) 0.0523(3) Uani 1 1 d .
S5 S 0.33678(6) 0.09748(9) 0.77128(6) 0.0584(4) Uani 1 1 d .
S6 S 0.31897(6) 0.22706(9) 0.65940(5) 0.0551(3) Uani 1 1 d .
S7 S 0.36817(7) 0.01765(10) 0.63719(6) 0.0690(4) Uani 1 1 d .
S8 S 0.50173(8) 0.00081(12) 0.63802(7) 0.0815(5) Uani 1 1 d .
P1 P 0.47482(6) -0.00149(8) 0.85535(5) 0.0501(3) Uani 1 1 d .
P2 P 0.46993(7) 0.37487(9) 0.83825(6) 0.0578(4) Uani 1 1 d .
P3 P 0.28608(6) 0.16351(11) 0.71059(6) 0.0633(4) Uani 1 1 d .
P4 P 0.42996(9) -0.05186(10) 0.62197(7) 0.0772(5) Uani 1 1 d .
P5 P 0.62768(6) 0.14407(10) 0.84363(6) 0.0551(4) Uani 1 1 d .
P6 P 0.61161(7) -0.00728(9) 0.76949(6) 0.0593(4) Uani 1 1 d .
P7 P 0.40436(6) 0.39096(8) 0.64425(5) 0.0508(3) Uani 1 1 d .
P8 P 0.41308(6) 0.24235(9) 0.57114(6) 0.0544(3) Uani 1 1 d .
O1 O 0.42280(17) -0.0335(2) 0.87252(15) 0.0647(10) Uani 1 1 d .
O2 O 0.52672(17) -0.0430(2) 0.89556(15) 0.0628(10) Uani 1 1 d .
O3 O 0.4674(2) 0.3904(3) 0.89887(18) 0.0966(15) Uani 1 1 d .
O4 O 0.46109(19) 0.4680(2) 0.81636(19) 0.0751(12) Uani 1 1 d .
O5 O 0.2508(2) 0.2215(4) 0.7358(2) 0.1081(19) Uani 1 1 d .
O6 O 0.2444(2) 0.0955(4) 0.6802(2) 0.115(2) Uani 1 1 d .
O7 O 0.4379(3) -0.1368(3) 0.6543(2) 0.1104(18) Uani 1 1 d .
O8 O 0.4092(3) -0.0838(3) 0.5616(2) 0.1085(18) Uani 1 1 d .
C1 C 0.6417(3) 0.0327(4) 0.8387(2) 0.0633(15) Uani 1 1 d .
H1A H 0.6267 0.0019 0.8642 0.076 Uiso 1 1 calc R
H1B H 0.6813 0.0237 0.8490 0.076 Uiso 1 1 calc R
C2 C 0.3813(2) 0.3450(3) 0.5749(2) 0.0547(13) Uani 1 1 d .
H2A H 0.3415 0.3389 0.5645 0.066 Uiso 1 1 calc R
H2B H 0.3908 0.3828 0.5490 0.066 Uiso 1 1 calc R
C11 C 0.6722(3) 0.1935(4) 0.8080(3) 0.0714(17) Uani 1 1 d .
C12 C 0.7284(3) 0.1745(6) 0.8204(4) 0.103(3) Uani 1 1 d .
H12A H 0.7440 0.1372 0.8485 0.124 Uiso 1 1 calc R
C13 C 0.7603(5) 0.2104(8) 0.7913(7) 0.155(6) Uani 1 1 d .
H13A H 0.7974 0.1959 0.7988 0.186 Uiso 1 1 calc R
C14 C 0.7388(6) 0.2666(7) 0.7519(6) 0.153(6) Uani 1 1 d .
H14A H 0.7616 0.2916 0.7332 0.183 Uiso 1 1 calc R
C15 C 0.6837(5) 0.2879(6) 0.7386(5) 0.134(4) Uani 1 1 d .
H15A H 0.6689 0.3264 0.7110 0.160 Uiso 1 1 calc R
C16 C 0.6508(4) 0.2498(5) 0.7678(4) 0.095(3) Uani 1 1 d .
H16A H 0.6135 0.2633 0.7596 0.114 Uiso 1 1 calc R
C17 C 0.4129(3) -0.0100(5) 0.9264(3) 0.0785(19) Uani 1 1 d .
H17A H 0.4375 0.0363 0.9425 0.094 Uiso 1 1 calc R
C18 C 0.3563(4) 0.0184(7) 0.9145(3) 0.130(4) Uani 1 1 d .
H18A H 0.3484 0.0346 0.9479 0.195 Uiso 1 1 calc R
H18B H 0.3319 -0.0261 0.8976 0.195 Uiso 1 1 calc R
H18C H 0.3510 0.0654 0.8902 0.195 Uiso 1 1 calc R
C19 C 0.4255(4) -0.0821(7) 0.9638(3) 0.127(4) Uani 1 1 d .
H19A H 0.4196 -0.0671 0.9983 0.190 Uiso 1 1 calc R
H19B H 0.4633 -0.0982 0.9692 0.190 Uiso 1 1 calc R
H19C H 0.4018 -0.1280 0.9482 0.190 Uiso 1 1 calc R
C21 C 0.6615(2) 0.1662(5) 0.9163(3) 0.078(2) Uani 1 1 d .
C22 C 0.6562(5) 0.2435(8) 0.9342(4) 0.188(7) Uani 1 1 d .
H22A H 0.6345 0.2822 0.9104 0.225 Uiso 1 1 calc R
C23 C 0.6827(7) 0.2676(11) 0.9880(6) 0.244(11) Uani 1 1 d .
H23A H 0.6821 0.3231 0.9987 0.292 Uiso 1 1 calc R
C24 C 0.7088(4) 0.2095(11) 1.0241(5) 0.157(6) Uani 1 1 d .
H24A H 0.7234 0.2232 1.0609 0.189 Uiso 1 1 calc R
C25 C 0.7137(4) 0.1341(9) 1.0072(3) 0.124(4) Uani 1 1 d .
H25A H 0.7337 0.0949 1.0318 0.149 Uiso 1 1 calc R
C26 C 0.6896(3) 0.1102(6) 0.9532(3) 0.100(3) Uani 1 1 d .
H26A H 0.6929 0.0553 0.9425 0.120 Uiso 1 1 calc R
C27 C 0.5478(3) -0.1272(4) 0.8900(3) 0.084(2) Uani 1 1 d .
H27A H 0.5600 -0.1282 0.8566 0.100 Uiso 1 1 calc R
C28 C 0.5981(4) -0.1366(6) 0.9379(3) 0.110(3) Uani 1 1 d .
H28A H 0.6234 -0.0918 0.9377 0.165 Uiso 1 1 calc R
H28B H 0.6156 -0.1892 0.9353 0.165 Uiso 1 1 calc R
H28C H 0.5873 -0.1350 0.9713 0.165 Uiso 1 1 calc R
C29 C 0.5058(5) -0.1945(4) 0.8854(4) 0.123(3) Uani 1 1 d .
H29A H 0.4752 -0.1845 0.8539 0.185 Uiso 1 1 calc R
H29B H 0.4931 -0.1947 0.9177 0.185 Uiso 1 1 calc R
H29C H 0.5221 -0.2477 0.8817 0.185 Uiso 1 1 calc R
C31 C 0.6172(3) -0.1215(4) 0.7772(3) 0.0691(17) Uani 1 1 d .
C32 C 0.5845(3) -0.1694(4) 0.7357(3) 0.086(2) Uani 1 1 d .
H32A H 0.5602 -0.1436 0.7058 0.103 Uiso 1 1 calc R
C33 C 0.5879(4) -0.2557(5) 0.7382(5) 0.113(3) Uani 1 1 d .
H33A H 0.5657 -0.2875 0.7100 0.135 Uiso 1 1 calc R
C34 C 0.6224(5) -0.2935(6) 0.7803(5) 0.117(3) Uani 1 1 d .
H34A H 0.6246 -0.3516 0.7807 0.140 Uiso 1 1 calc R
C35 C 0.6549(4) -0.2489(6) 0.8232(4) 0.108(3) Uani 1 1 d .
H35A H 0.6781 -0.2762 0.8532 0.130 Uiso 1 1 calc R
C36 C 0.6526(4) -0.1611(5) 0.8213(3) 0.090(2) Uani 1 1 d .
H36A H 0.6750 -0.1297 0.8496 0.108 Uiso 1 1 calc R
C37 C 0.4736(6) 0.3319(6) 0.9388(4) 0.130(4) Uani 1 1 d .
H37A H 0.4811 0.2786 0.9232 0.156 Uiso 1 1 calc R
C38 C 0.4251(7) 0.3203(13) 0.9566(6) 0.266(11) Uani 1 1 d .
H38A H 0.3950 0.3036 0.9261 0.398 Uiso 1 1 calc R
H38B H 0.4159 0.3718 0.9714 0.398 Uiso 1 1 calc R
H38C H 0.4317 0.2777 0.9843 0.398 Uiso 1 1 calc R
C39 C 0.5240(7) 0.3534(11) 0.9843(5) 0.222(8) Uani 1 1 d .
H39A H 0.5554 0.3577 0.9699 0.333 Uiso 1 1 calc R
H39B H 0.5305 0.3103 1.0117 0.333 Uiso 1 1 calc R
H39C H 0.5183 0.4058 1.0004 0.333 Uiso 1 1 calc R
C41 C 0.6635(2) 0.0154(3) 0.7336(2) 0.0587(14) Uani 1 1 d .
C42 C 0.6511(3) 0.0630(4) 0.6878(2) 0.0733(17) Uani 1 1 d .
H42A H 0.6155 0.0839 0.6744 0.088 Uiso 1 1 calc R
C43 C 0.6903(4) 0.0814(5) 0.6603(3) 0.092(2) Uani 1 1 d .
H43A H 0.6810 0.1154 0.6294 0.110 Uiso 1 1 calc R
C44 C 0.7422(4) 0.0496(5) 0.6784(4) 0.094(2) Uani 1 1 d .
H44A H 0.7683 0.0610 0.6597 0.113 Uiso 1 1 calc R
C45 C 0.7555(3) 0.0013(5) 0.7238(4) 0.100(2) Uani 1 1 d .
H45A H 0.7909 -0.0210 0.7357 0.121 Uiso 1 1 calc R
C46 C 0.7178(3) -0.0157(5) 0.7530(3) 0.087(2) Uani 1 1 d .
H46A H 0.7281 -0.0473 0.7849 0.104 Uiso 1 1 calc R
C47 C 0.5053(3) 0.5281(4) 0.8196(3) 0.088(2) Uani 1 1 d .
H47A H 0.5338 0.5010 0.8060 0.106 Uiso 1 1 calc R
C48 C 0.4800(4) 0.5964(5) 0.7808(4) 0.118(3) Uani 1 1 d .
H48A H 0.4645 0.5733 0.7450 0.177 Uiso 1 1 calc R
H48B H 0.5079 0.6367 0.7794 0.177 Uiso 1 1 calc R
H48C H 0.4515 0.6231 0.7930 0.177 Uiso 1 1 calc R
C49 C 0.5311(5) 0.5574(6) 0.8758(4) 0.151(4) Uani 1 1 d .
H49A H 0.5470 0.5107 0.8985 0.227 Uiso 1 1 calc R
H49B H 0.5036 0.5833 0.8901 0.227 Uiso 1 1 calc R
H49C H 0.5595 0.5973 0.8755 0.227 Uiso 1 1 calc R
C51 C 0.4681(3) 0.4463(3) 0.6468(2) 0.0597(14) Uani 1 1 d .
C52 C 0.4708(3) 0.5126(4) 0.6122(3) 0.087(2) Uani 1 1 d .
H52A H 0.4392 0.5307 0.5861 0.104 Uiso 1 1 calc R
C53 C 0.5218(4) 0.5520(6) 0.6170(4) 0.112(3) Uani 1 1 d .
H53A H 0.5243 0.5954 0.5934 0.134 Uiso 1 1 calc R
C54 C 0.5678(4) 0.5260(6) 0.6565(5) 0.118(3) Uani 1 1 d .
H54A H 0.6014 0.5526 0.6602 0.142 Uiso 1 1 calc R
C55 C 0.5642(3) 0.4619(6) 0.6901(4) 0.106(3) Uani 1 1 d .
H55A H 0.5958 0.4444 0.7164 0.128 Uiso 1 1 calc R
C56 C 0.5153(3) 0.4223(4) 0.6861(3) 0.0764(18) Uani 1 1 d .
H56A H 0.5138 0.3789 0.7100 0.092 Uiso 1 1 calc R
C57 C 0.2453(5) 0.3116(7) 0.7366(4) 0.128(4) Uani 1 1 d .
H57A H 0.2766 0.3369 0.7265 0.154 Uiso 1 1 calc R
C58 C 0.1950(6) 0.3359(10) 0.6968(6) 0.248(10) Uani 1 1 d .
H58A H 0.1967 0.3196 0.6609 0.372 Uiso 1 1 calc R
H58B H 0.1906 0.3954 0.6980 0.372 Uiso 1 1 calc R
H58C H 0.1643 0.3088 0.7050 0.372 Uiso 1 1 calc R
C59 C 0.2476(6) 0.3376(10) 0.7940(6) 0.213(7) Uani 1 1 d .
H59A H 0.2447 0.3973 0.7956 0.320 Uiso 1 1 calc R
H59B H 0.2820 0.3197 0.8184 0.320 Uiso 1 1 calc R
H59C H 0.2176 0.3122 0.8046 0.320 Uiso 1 1 calc R
C61 C 0.3539(2) 0.4740(3) 0.6415(2) 0.0549(13) Uani 1 1 d .
C62 C 0.3273(3) 0.5157(4) 0.5942(3) 0.0732(17) Uani 1 1 d .
H62A H 0.3350 0.5024 0.5615 0.088 Uiso 1 1 calc R
C63 C 0.2884(3) 0.5784(4) 0.5955(3) 0.091(2) Uani 1 1 d .
H63A H 0.2696 0.6057 0.5634 0.109 Uiso 1 1 calc R
C64 C 0.2786(3) 0.5988(5) 0.6440(4) 0.090(2) Uani 1 1 d .
H64A H 0.2530 0.6404 0.6449 0.108 Uiso 1 1 calc R
C65 C 0.3051(3) 0.5599(5) 0.6903(3) 0.090(2) Uani 1 1 d .
H65A H 0.2981 0.5750 0.7230 0.108 Uiso 1 1 calc R
C66 C 0.3428(3) 0.4975(4) 0.6900(3) 0.0741(17) Uani 1 1 d .
H66A H 0.3610 0.4709 0.7225 0.089 Uiso 1 1 calc R
C67 C 0.2034(4) 0.1015(8) 0.6315(4) 0.134(4) Uani 1 1 d .
H67A H 0.2035 0.1583 0.6170 0.161 Uiso 1 1 calc R
C68 C 0.1493(5) 0.0865(16) 0.6442(6) 0.324(14) Uani 1 1 d .
H68A H 0.1451 0.1261 0.6711 0.486 Uiso 1 1 calc R
H68B H 0.1488 0.0308 0.6581 0.486 Uiso 1 1 calc R
H68C H 0.1196 0.0930 0.6114 0.486 Uiso 1 1 calc R
C69 C 0.2091(6) 0.0426(10) 0.5904(5) 0.196(6) Uani 1 1 d .
H69A H 0.2426 0.0538 0.5808 0.294 Uiso 1 1 calc R
H69B H 0.1782 0.0480 0.5586 0.294 Uiso 1 1 calc R
H69C H 0.2102 -0.0132 0.6046 0.294 Uiso 1 1 calc R
C71 C 0.3822(3) 0.2114(4) 0.5000(2) 0.0741(18) Uani 1 1 d .
C72 C 0.3273(5) 0.2074(7) 0.4794(4) 0.146(5) Uani 1 1 d .
H72A H 0.3046 0.2231 0.5011 0.175 Uiso 1 1 calc R
C73 C 0.3033(6) 0.1798(9) 0.4258(6) 0.217(9) Uani 1 1 d .
H73A H 0.2651 0.1771 0.4117 0.260 Uiso 1 1 calc R
C74 C 0.3372(8) 0.1572(8) 0.3948(5) 0.183(7) Uani 1 1 d .
H74A H 0.3217 0.1440 0.3581 0.220 Uiso 1 1 calc R
C75 C 0.3901(7) 0.1535(8) 0.4146(4) 0.174(6) Uani 1 1 d .
H75A H 0.4117 0.1312 0.3938 0.209 Uiso 1 1 calc R
C76 C 0.4149(5) 0.1833(6) 0.4678(3) 0.126(3) Uani 1 1 d .
H76A H 0.4532 0.1842 0.4813 0.151 Uiso 1 1 calc R
C77 C 0.4010(5) -0.2018(6) 0.6479(5) 0.145(4) Uani 1 1 d .
H77A H 0.3634 -0.1814 0.6315 0.174 Uiso 1 1 calc R
C78 C 0.4161(8) -0.2672(8) 0.6107(8) 0.275(11) Uani 1 1 d .
H78A H 0.4131 -0.2430 0.5754 0.413 Uiso 1 1 calc R
H78B H 0.3914 -0.3140 0.6067 0.413 Uiso 1 1 calc R
H78C H 0.4534 -0.2858 0.6265 0.413 Uiso 1 1 calc R
C79 C 0.4047(6) -0.2407(8) 0.7014(6) 0.207(7) Uani 1 1 d .
H79A H 0.3956 -0.2000 0.7254 0.311 Uiso 1 1 calc R
H79B H 0.4415 -0.2608 0.7172 0.311 Uiso 1 1 calc R
H79C H 0.3792 -0.2866 0.6965 0.311 Uiso 1 1 calc R
C81 C 0.4827(3) 0.2698(4) 0.5729(2) 0.0654(15) Uani 1 1 d .
C82 C 0.4948(4) 0.3314(5) 0.5390(3) 0.098(2) Uani 1 1 d .
H82A H 0.4662 0.3594 0.5142 0.118 Uiso 1 1 calc R
C83 C 0.5492(5) 0.3508(7) 0.5423(5) 0.125(3) Uani 1 1 d .
H83A H 0.5571 0.3920 0.5198 0.150 Uiso 1 1 calc R
C84 C 0.5907(4) 0.3101(7) 0.5780(5) 0.125(3) Uani 1 1 d .
H84A H 0.6270 0.3224 0.5792 0.150 Uiso 1 1 calc R
C85 C 0.5801(3) 0.2516(6) 0.6123(4) 0.110(3) Uani 1 1 d .
H85A H 0.6092 0.2260 0.6380 0.132 Uiso 1 1 calc R
C86 C 0.5263(3) 0.2300(4) 0.6091(3) 0.0801(19) Uani 1 1 d .
H86A H 0.5194 0.1880 0.6317 0.096 Uiso 1 1 calc R
C87 C 0.3923(4) -0.0321(6) 0.5137(4) 0.115(3) Uani 1 1 d .
H87A H 0.3995 0.0267 0.5240 0.138 Uiso 1 1 calc R
C88 C 0.3301(5) -0.0461(11) 0.4906(5) 0.211(8) Uani 1 1 d .
H88A H 0.3114 -0.0273 0.5166 0.316 Uiso 1 1 calc R
H88B H 0.3229 -0.1046 0.4834 0.316 Uiso 1 1 calc R
H88C H 0.3168 -0.0152 0.4571 0.316 Uiso 1 1 calc R
C89 C 0.4268(5) -0.0583(8) 0.4760(4) 0.156(4) Uani 1 1 d .
H89A H 0.4651 -0.0481 0.4938 0.233 Uiso 1 1 calc R
H89B H 0.4157 -0.0266 0.4427 0.233 Uiso 1 1 calc R
H89C H 0.4213 -0.1168 0.4678 0.233 Uiso 1 1 calc R
B1 B 0.2787(3) 0.5855(7) 0.4339(2) 0.549(15) Uani 1 1 d G
F1 F 0.3287(3) 0.5729(8) 0.4723(3) 0.442(13) Uani 1 1 d G
F2 F 0.2378(3) 0.5782(8) 0.4507(4) 0.324(8) Uani 1 1 d G
F3 F 0.2778(4) 0.5454(13) 0.3921(4) 0.445(14) Uani 1 1 d G
F4 F 0.2822(4) 0.6691(9) 0.4140(7) 0.62(2) Uani 1 1 d G

loop_
_atom_site_aniso_label
_atom_site_aniso_U_11
_atom_site_aniso_U_22
_atom_site_aniso_U_33
_atom_site_aniso_U_23
_atom_site_aniso_U_13
_atom_site_aniso_U_12
Cu1 0.0483(4) 0.0498(4) 0.0728(5) 0.0014(3) 0.0146(3) 0.0025(3)
Cu2 0.0643(4) 0.0481(4) 0.0678(4) 0.0089(3) 0.0109(3) 0.0008(3)
Cu3 0.0999(6) 0.0614(4) 0.0493(4) 0.0041(3) 0.0235(4) -0.0179(4)
Cu4 0.0793(5) 0.0624(4) 0.0573(4) 0.0015(3) 0.0130(4) -0.0002(4)
Cu5 0.1029(6) 0.0580(4) 0.0682(5) 0.0071(4) 0.0297(4) -0.0037(4)
Cu6 0.0698(5) 0.0868(6) 0.0608(4) -0.0073(4) 0.0176(4) 0.0109(4)
Cl1 0.0619(8) 0.0484(7) 0.0454(7) -0.0002(5) 0.0106(6) 0.0041(6)
S1 0.0610(8) 0.0424(7) 0.0487(7) 0.0036(5) 0.0166(6) 0.0013(6)
S2 0.0826(10) 0.0458(7) 0.0497(8) 0.0015(6) 0.0220(7) 0.0032(7)
S3 0.0660(10) 0.0468(8) 0.1015(13) -0.0031(8) 0.0119(9) 0.0014(7)
S4 0.0623(8) 0.0480(7) 0.0498(7) 0.0057(6) 0.0207(6) 0.0083(6)
S5 0.0570(8) 0.0604(8) 0.0581(8) 0.0162(6) 0.0166(6) -0.0065(7)
S6 0.0531(8) 0.0608(8) 0.0507(7) 0.0125(6) 0.0130(6) -0.0044(6)
S7 0.0790(11) 0.0634(9) 0.0571(9) -0.0069(7) 0.0065(7) -0.0160(8)
S8 0.1006(13) 0.0818(11) 0.0644(10) -0.0114(8) 0.0266(9) 0.0068(10)
P1 0.0638(9) 0.0405(7) 0.0479(7) 0.0073(6) 0.0186(6) 0.0026(6)
P2 0.0794(10) 0.0467(8) 0.0477(8) -0.0008(6) 0.0183(7) 0.0004(7)
P3 0.0474(8) 0.0787(11) 0.0618(9) 0.0198(8) 0.0119(7) -0.0090(7)
P4 0.1196(15) 0.0511(9) 0.0571(9) -0.0111(7) 0.0182(10) -0.0023(9)
P5 0.0450(8) 0.0671(9) 0.0513(8) -0.0104(7) 0.0104(6) 0.0040(7)
P6 0.0711(10) 0.0552(8) 0.0557(8) -0.0008(7) 0.0246(7) 0.0148(7)
P7 0.0628(9) 0.0455(7) 0.0477(7) 0.0024(6) 0.0213(6) -0.0036(6)
P8 0.0654(9) 0.0557(8) 0.0435(7) -0.0013(6) 0.0174(6) 0.0015(7)
O1 0.081(3) 0.062(2) 0.057(2) 0.0056(18) 0.029(2) -0.012(2)
O2 0.077(3) 0.052(2) 0.056(2) 0.0104(17) 0.0138(19) 0.0172(19)
O3 0.132(4) 0.103(4) 0.053(3) -0.003(3) 0.022(3) -0.011(3)
O4 0.093(3) 0.041(2) 0.096(3) 0.000(2) 0.034(3) -0.001(2)
O5 0.108(4) 0.112(4) 0.129(5) 0.055(4) 0.075(4) 0.037(3)
O6 0.090(4) 0.156(5) 0.081(3) 0.037(3) -0.008(3) -0.062(4)
O7 0.169(6) 0.055(3) 0.105(4) -0.003(3) 0.036(4) -0.011(3)
O8 0.162(5) 0.088(4) 0.066(3) -0.029(3) 0.016(3) -0.016(3)
C1 0.066(4) 0.071(4) 0.053(3) 0.000(3) 0.016(3) 0.021(3)
C2 0.067(4) 0.056(3) 0.044(3) 0.004(2) 0.020(3) 0.007(3)
C11 0.067(4) 0.069(4) 0.086(5) -0.029(4) 0.035(4) -0.021(3)
C12 0.066(5) 0.116(6) 0.139(7) -0.040(5) 0.046(5) -0.030(4)
C13 0.108(8) 0.123(9) 0.269(17) -0.079(10) 0.110(10) -0.050(8)
C14 0.186(14) 0.089(7) 0.246(16) -0.057(8) 0.164(13) -0.062(8)
C15 0.185(11) 0.086(6) 0.168(10) -0.012(6) 0.113(9) -0.038(7)
C16 0.122(7) 0.075(5) 0.115(6) -0.023(4) 0.075(6) -0.029(5)
C17 0.091(5) 0.087(5) 0.069(4) 0.002(3) 0.041(4) -0.013(4)
C18 0.131(8) 0.191(10) 0.081(5) 0.039(6) 0.052(5) 0.059(7)
C19 0.125(7) 0.181(10) 0.085(6) 0.058(6) 0.048(5) 0.043(7)
C21 0.043(3) 0.117(6) 0.066(4) -0.028(4) 0.000(3) 0.012(4)
C22 0.191(12) 0.173(11) 0.131(9) -0.087(8) -0.070(8) 0.093(9)
C23 0.232(16) 0.254(17) 0.161(12) -0.134(12) -0.087(12) 0.126(14)
C24 0.091(7) 0.259(16) 0.106(8) -0.086(10) -0.002(6) 0.003(9)
C25 0.078(6) 0.221(13) 0.066(5) 0.008(6) 0.008(4) -0.027(7)
C26 0.082(5) 0.154(8) 0.056(4) 0.003(5) 0.006(4) -0.015(5)
C27 0.111(6) 0.066(4) 0.081(5) 0.018(3) 0.037(4) 0.037(4)
C28 0.121(7) 0.117(7) 0.094(6) 0.041(5) 0.031(5) 0.058(6)
C29 0.197(11) 0.048(4) 0.128(7) 0.018(4) 0.051(7) 0.008(5)
C31 0.084(4) 0.059(4) 0.078(4) 0.006(3) 0.047(4) 0.020(3)
C32 0.095(5) 0.058(4) 0.113(6) -0.001(4) 0.042(5) 0.006(4)
C33 0.114(7) 0.061(5) 0.173(10) 0.000(5) 0.057(7) 0.002(5)
C34 0.123(8) 0.069(5) 0.187(11) 0.008(7) 0.091(8) 0.007(5)
C35 0.131(8) 0.086(6) 0.128(7) 0.040(5) 0.071(6) 0.046(6)
C36 0.119(6) 0.078(5) 0.088(5) 0.011(4) 0.050(5) 0.035(4)
C37 0.225(13) 0.084(6) 0.075(6) 0.007(4) 0.031(7) -0.002(7)
C38 0.26(2) 0.40(3) 0.167(14) 0.094(16) 0.111(14) -0.064(19)
C39 0.251(18) 0.31(2) 0.081(8) 0.034(10) 0.004(9) 0.002(15)
C41 0.072(4) 0.053(3) 0.057(3) -0.007(3) 0.027(3) 0.005(3)
C42 0.079(4) 0.084(4) 0.058(4) -0.001(3) 0.021(3) 0.003(4)
C43 0.109(6) 0.109(6) 0.063(4) 0.004(4) 0.033(4) -0.010(5)
C44 0.107(7) 0.091(5) 0.100(6) -0.014(5) 0.054(5) -0.007(5)
C45 0.089(6) 0.095(6) 0.130(7) 0.010(5) 0.051(5) 0.025(5)
C46 0.089(5) 0.087(5) 0.097(5) 0.018(4) 0.047(4) 0.024(4)
C47 0.108(6) 0.050(4) 0.107(6) -0.008(4) 0.028(5) -0.009(4)
C48 0.147(8) 0.059(4) 0.145(8) 0.015(5) 0.033(6) -0.011(5)
C49 0.211(12) 0.089(6) 0.130(8) -0.018(6) 0.007(8) -0.045(7)
C51 0.070(4) 0.052(3) 0.062(3) -0.006(3) 0.027(3) -0.009(3)
C52 0.082(5) 0.082(5) 0.101(5) 0.018(4) 0.034(4) -0.017(4)
C53 0.125(8) 0.096(6) 0.130(8) 0.004(5) 0.061(7) -0.042(6)
C54 0.084(6) 0.110(7) 0.170(10) -0.037(7) 0.050(7) -0.036(6)
C55 0.078(5) 0.112(7) 0.121(7) -0.017(6) 0.014(5) -0.023(5)
C56 0.068(4) 0.075(4) 0.084(5) -0.005(3) 0.016(4) -0.003(3)
C57 0.134(8) 0.134(8) 0.140(9) 0.030(7) 0.077(7) 0.038(7)
C58 0.253(17) 0.32(2) 0.172(13) 0.070(13) 0.060(12) 0.220(17)
C59 0.171(13) 0.273(19) 0.219(16) -0.077(14) 0.093(12) 0.020(12)
C61 0.059(3) 0.047(3) 0.061(3) -0.003(3) 0.020(3) -0.005(3)
C62 0.085(5) 0.067(4) 0.070(4) 0.002(3) 0.026(3) 0.009(3)
C63 0.091(5) 0.073(5) 0.098(6) 0.009(4) 0.007(4) 0.019(4)
C64 0.083(5) 0.078(5) 0.114(6) -0.016(5) 0.034(5) 0.018(4)
C65 0.089(5) 0.096(5) 0.096(6) -0.020(4) 0.042(5) 0.014(4)
C66 0.086(5) 0.077(4) 0.064(4) -0.005(3) 0.030(3) 0.010(4)
C67 0.111(7) 0.185(11) 0.091(6) 0.019(7) 0.004(5) -0.060(7)
C68 0.080(8) 0.68(4) 0.201(15) -0.01(2) 0.012(9) -0.139(16)
C69 0.172(12) 0.237(16) 0.133(10) -0.044(11) -0.035(9) -0.030(11)
C71 0.096(5) 0.074(4) 0.044(3) -0.007(3) 0.006(3) 0.018(4)
C72 0.128(8) 0.167(10) 0.110(7) -0.063(7) -0.023(6) 0.047(7)
C73 0.196(14) 0.209(14) 0.167(12) -0.103(11) -0.080(10) 0.107(11)
C74 0.251(18) 0.159(11) 0.090(8) -0.036(7) -0.038(9) 0.098(12)
C75 0.283(18) 0.157(10) 0.073(7) -0.029(6) 0.033(9) 0.088(12)
C76 0.160(9) 0.144(8) 0.069(5) -0.025(5) 0.026(5) 0.034(7)
C77 0.155(10) 0.094(7) 0.171(11) 0.001(7) 0.021(8) -0.047(7)
C78 0.36(3) 0.108(10) 0.39(3) -0.117(14) 0.16(2) -0.043(13)
C79 0.242(16) 0.147(11) 0.211(14) 0.078(10) 0.028(12) -0.083(11)
C81 0.072(4) 0.067(4) 0.065(4) -0.002(3) 0.032(3) -0.002(3)
C82 0.099(6) 0.120(6) 0.090(5) 0.027(5) 0.049(5) 0.006(5)
C83 0.121(8) 0.130(8) 0.150(9) 0.025(7) 0.083(7) -0.013(7)
C84 0.076(6) 0.126(8) 0.191(11) 0.005(8) 0.069(7) -0.009(6)
C85 0.072(5) 0.099(6) 0.156(9) 0.004(6) 0.028(5) 0.003(5)
C86 0.075(5) 0.067(4) 0.102(5) 0.003(4) 0.031(4) 0.003(4)
C87 0.153(9) 0.106(6) 0.084(6) -0.025(5) 0.029(6) 0.008(6)
C88 0.133(10) 0.37(2) 0.117(9) -0.060(12) 0.012(8) 0.010(13)
C89 0.196(12) 0.181(11) 0.101(7) -0.028(7) 0.061(8) -0.005(9)
B1 0.308(15) 1.22(5) 0.105(13) -0.03(3) 0.037(17) -0.559
F1 0.289(11) 0.87(3) 0.107(5) 0.157(11) -0.053(6) -0.356(17)
F2 0.280(12) 0.494(19) 0.187(9) -0.008(10) 0.044(8) -0.245(13)
F3 0.342(19) 0.77(4) 0.172(10) -0.138(17) -0.017(11) -0.19(2)
F4 0.211(14) 1.11(6) 0.47(3) 0.29(3) -0.024(16) -0.29(3)

loop_
_atom_type_symbol
_atom_type_description
_atom_type_scat_dispersion_real
_atom_type_scat_dispersion_imag
_atom_type_scat_source
C C 0.0033 0.0016 'International Tables Vol C Tables 4.2.6.8 and 6.1.1.4'
H H 0.0000 0.0000 'International Tables Vol C Tables 4.2.6.8 and 6.1.1.4'
O O 0.0106 0.0060 'International Tables Vol C Tables 4.2.6.8 and 6.1.1.4'
P P 0.1023 0.0942 'International Tables Vol C Tables 4.2.6.8 and 6.1.1.4'
S S 0.1246 0.1234 'International Tables Vol C Tables 4.2.6.8 and 6.1.1.4'
Cu Cu 0.3201 1.2651 'International Tables Vol C Tables 4.2.6.8 and 6.1.1.4'
B B 0.0013 0.0007 'International Tables Vol C Tables 4.2.6.8 and 6.1.1.4'
F F 0.0171 0.0103 'International Tables Vol C Tables 4.2.6.8 and 6.1.1.4'
Cl Cl 0.1484 0.1585 'International Tables Vol C Tables 4.2.6.8 and 6.1.1.4'

loop_
_geom_angle_atom_site_label_1
_geom_angle_atom_site_label_2
_geom_angle_atom_site_label_3
_geom_angle
P5 Cu1 S3 106.33(6)
P5 Cu1 S1 115.49(6)
S3 Cu1 S1 109.02(6)
P5 Cu1 Cl1 123.93(6)
S3 Cu1 Cl1 100.08(6)
S1 Cu1 Cl1 100.48(5)
S4 Cu2 S1 122.32(6)
S4 Cu2 S5 115.77(6)
S1 Cu2 S5 119.17(6)
S4 Cu2 Cu4 133.88(5)
S1 Cu2 Cu4 96.76(4)
S5 Cu2 Cu4 48.11(4)
P7 Cu3 S4 131.04(6)
P7 Cu3 S6 97.11(6)
S4 Cu3 S6 109.14(6)
P7 Cu3 Cl1 116.11(6)
S4 Cu3 Cl1 98.85(5)
S6 Cu3 Cl1 101.05(5)
P7 Cu3 Cu5 91.93(5)
S4 Cu3 Cu5 136.91(5)
S6 Cu3 Cu5 53.33(4)
Cl1 Cu3 Cu5 56.09(4)
S7 Cu4 S2 118.77(7)
S7 Cu4 S5 120.65(7)
S2 Cu4 S5 118.90(6)
S7 Cu4 Cu2 136.07(5)
S2 Cu4 Cu2 94.80(5)
S5 Cu4 Cu2 48.21(4)
P8 Cu5 S7 138.82(7)
P8 Cu5 S6 102.76(6)
S7 Cu5 S6 100.28(6)
P8 Cu5 Cl1 106.61(6)
S7 Cu5 Cl1 102.67(6)
S6 Cu5 Cl1 99.39(5)
P8 Cu5 Cu3 89.10(5)
S7 Cu5 Cu3 131.58(5)
S6 Cu5 Cu3 50.95(4)
Cl1 Cu5 Cu3 56.52(4)
P6 Cu6 S8 108.42(7)
P6 Cu6 S2 109.98(6)
S8 Cu6 S2 114.48(7)
P6 Cu6 Cl1 129.50(6)
S8 Cu6 Cl1 97.51(6)
S2 Cu6 Cl1 96.56(5)
Cu1 Cl1 Cu6 81.13(4)
Cu1 Cl1 Cu5 170.04(6)
Cu6 Cl1 Cu5 100.45(5)
Cu1 Cl1 Cu3 109.09(5)
Cu6 Cl1 Cu3 164.18(6)
Cu5 Cl1 Cu3 67.39(4)
P1 S1 Cu2 102.37(7)
P1 S1 Cu1 111.02(7)
Cu2 S1 Cu1 85.78(5)
P1 S2 Cu4 103.90(8)
P1 S2 Cu6 113.02(8)
Cu4 S2 Cu6 88.18(5)
P2 S3 Cu1 114.12(9)
P2 S4 Cu2 108.09(7)
P2 S4 Cu3 107.21(7)
Cu2 S4 Cu3 86.31(5)
P3 S5 Cu4 102.85(8)
P3 S5 Cu2 107.36(8)
Cu4 S5 Cu2 83.68(6)
P3 S6 Cu3 110.49(8)
P3 S6 Cu5 115.31(8)
Cu3 S6 Cu5 75.71(5)
P4 S7 Cu4 104.10(9)
P4 S7 Cu5 105.27(9)
Cu4 S7 Cu5 87.01(6)
P4 S8 Cu6 103.73(10)
O2 P1 O1 106.8(2)
O2 P1 S2 110.66(16)
O1 P1 S2 105.49(17)
O2 P1 S1 104.50(17)
O1 P1 S1 109.11(17)
S2 P1 S1 119.67(8)
O3 P2 O4 99.0(3)
O3 P2 S3 114.3(2)
O4 P2 S3 111.57(19)
O3 P2 S4 107.2(2)
O4 P2 S4 103.35(19)
S3 P2 S4 119.09(9)
O5 P3 O6 103.8(4)
O5 P3 S6 110.8(2)
O6 P3 S6 112.0(2)
O5 P3 S5 108.3(2)
O6 P3 S5 102.3(2)
S6 P3 S5 118.43(9)
O8 P4 O7 101.0(3)
O8 P4 S8 112.9(3)
O7 P4 S8 106.8(3)
O8 P4 S7 107.4(3)
O7 P4 S7 111.5(3)
S8 P4 S7 116.24(10)
C11 P5 C1 103.5(3)
C11 P5 C21 103.8(3)
C1 P5 C21 102.2(3)
C11 P5 Cu1 117.1(3)
C1 P5 Cu1 117.3(2)
C21 P5 Cu1 111.2(2)
C41 P6 C1 104.3(3)
C41 P6 C31 101.9(3)
C1 P6 C31 104.2(3)
C41 P6 Cu6 120.0(2)
C1 P6 Cu6 115.10(19)
C31 P6 Cu6 109.4(2)
C51 P7 C61 104.2(3)
C51 P7 C2 105.6(3)
C61 P7 C2 102.7(3)
C51 P7 Cu3 120.3(2)
C61 P7 Cu3 110.15(18)
C2 P7 Cu3 112.16(18)
C81 P8 C71 103.7(3)
C81 P8 C2 102.5(3)
C71 P8 C2 102.7(3)
C81 P8 Cu5 121.8(2)
C71 P8 Cu5 113.8(2)
C2 P8 Cu5 110.28(18)
C17 O1 P1 122.0(4)
C27 O2 P1 125.8(4)
C37 O3 P2 126.5(6)
C47 O4 P2 124.7(4)
C57 O5 P3 132.2(5)
C67 O6 P3 129.1(6)
C77 O7 P4 127.5(7)
C87 O8 P4 125.7(5)
P5 C1 P6 111.7(3)
P8 C2 P7 112.2(3)
C16 C11 C12 118.8(7)
C16 C11 P5 119.6(6)
C12 C11 P5 121.6(7)
C13 C12 C11 120.1(11)
C14 C13 C12 120.6(12)
C13 C14 C15 121.4(10)
C14 C15 C16 117.8(11)
C11 C16 C15 121.3(10)
C18 C17 C19 113.9(7)
C18 C17 O1 106.9(6)
C19 C17 O1 109.4(6)
C22 C21 C26 117.4(8)
C22 C21 P5 117.2(7)
C26 C21 P5 125.4(6)
C21 C22 C23 121.4(11)
C24 C23 C22 119.3(13)
C25 C24 C23 119.3(11)
C24 C25 C26 121.8(12)
C21 C26 C25 120.4(10)
O2 C27 C29 113.6(6)
O2 C27 C28 105.1(6)
C29 C27 C28 114.4(7)
C36 C31 C32 118.9(6)
C36 C31 P6 123.8(6)
C32 C31 P6 117.3(5)
C31 C32 C33 120.2(8)
C34 C33 C32 120.8(10)
C33 C34 C35 121.4(9)
C34 C35 C36 118.8(9)
C31 C36 C35 119.9(8)
O3 C37 C38 113.3(12)
O3 C37 C39 108.4(10)
C38 C37 C39 113.7(11)
C42 C41 C46 118.1(6)
C42 C41 P6 121.0(5)
C46 C41 P6 121.0(5)
C41 C42 C43 121.6(7)
C44 C43 C42 120.1(7)
C45 C44 C43 119.5(7)
C44 C45 C46 121.6(8)
C45 C46 C41 119.1(7)
O4 C47 C49 113.0(7)
O4 C47 C48 105.4(6)
C49 C47 C48 113.7(7)
C56 C51 C52 119.1(6)
C56 C51 P7 117.9(5)
C52 C51 P7 123.0(5)
C51 C52 C53 119.3(8)
C54 C53 C52 119.7(8)
C55 C54 C53 120.1(8)
C54 C55 C56 121.4(9)
C55 C56 C51 120.4(7)
C58 C57 O5 109.2(11)
C58 C57 C59 113.5(10)
O5 C57 C59 108.0(10)
C62 C61 C66 118.4(6)
C62 C61 P7 123.6(4)
C66 C61 P7 118.0(5)
C61 C62 C63 120.0(6)
C64 C63 C62 119.5(7)
C65 C64 C63 120.9(7)
C64 C65 C66 120.7(7)
C65 C66 C61 120.5(7)
O6 C67 C69 114.0(11)
O6 C67 C68 107.0(9)
C69 C67 C68 109.1(12)
C72 C71 C76 118.2(7)
C72 C71 P8 120.7(6)
C76 C71 P8 120.7(6)
C71 C72 C73 121.1(11)
C74 C73 C72 118.4(13)
C75 C74 C73 122.1(12)
C74 C75 C76 119.9(12)
C71 C76 C75 119.8(11)
O7 C77 C79 110.1(10)
O7 C77 C78 108.3(11)
C79 C77 C78 108.6(12)
C86 C81 C82 118.0(6)
C86 C81 P8 119.7(5)
C82 C81 P8 122.3(6)
C83 C82 C81 120.1(8)
C84 C83 C82 120.2(9)
C83 C84 C85 121.0(8)
C84 C85 C86 120.0(9)
C81 C86 C85 120.8(7)
O8 C87 C89 106.7(8)
O8 C87 C88 106.0(9)
C89 C87 C88 114.9(9)
F2 B1 F3 115.5
F2 B1 F1 115.7
F3 B1 F1 109.2
F2 B1 F4 110.4
F3 B1 F4 99.6
F1 B1 F4 104.7

loop_
_geom_bond_atom_site_label_1
_geom_bond_atom_site_label_2
_geom_bond_distance
Cu1 P5 2.2269(16)
Cu1 S3 2.3455(17)
Cu1 S1 2.3538(15)
Cu1 Cl1 2.5039(15)
Cu2 S4 2.2549(15)
Cu2 S1 2.2619(15)
Cu2 S5 2.2686(16)
Cu2 Cu4 3.0241(11)
Cu3 P7 2.2365(15)
Cu3 S4 2.2925(15)
Cu3 S6 2.4022(16)
Cu3 Cl1 2.7081(16)
Cu3 Cu5 2.9974(11)
Cu4 S7 2.2466(17)
Cu4 S2 2.2501(17)
Cu4 S5 2.2648(17)
Cu5 P8 2.2446(16)
Cu5 S7 2.2948(18)
Cu5 S6 2.4811(17)
Cu5 Cl1 2.6944(16)
Cu6 P6 2.2360(18)
Cu6 S8 2.3338(19)
Cu6 S2 2.4263(17)
Cu6 Cl1 2.5903(15)
S1 P1 2.0195(19)
S2 P1 2.0045(19)
S3 P2 1.951(2)
S4 P2 2.022(2)
S5 P3 2.010(2)
S6 P3 2.0022(19)
S7 P4 2.035(3)
S8 P4 1.934(3)
P1 O2 1.568(4)
P1 O1 1.577(4)
P2 O3 1.579(5)
P2 O4 1.583(4)
P3 O5 1.541(6)
P3 O6 1.561(5)
P4 O8 1.565(5)
P4 O7 1.571(5)
P5 C11 1.807(7)
P5 C1 1.826(6)
P5 C21 1.842(6)
P6 C41 1.826(6)
P6 C1 1.829(6)
P6 C31 1.838(6)
P7 C51 1.819(6)
P7 C61 1.826(6)
P7 C2 1.850(5)
P8 C81 1.798(6)
P8 C71 1.828(6)
P8 C2 1.840(5)
O1 C17 1.506(7)
O2 C27 1.468(7)
O3 C37 1.357(9)
O4 C47 1.457(8)
O5 C57 1.448(11)
O6 C67 1.379(10)
O7 C77 1.374(10)
O8 C87 1.435(10)
C11 C16 1.357(11)
C11 C12 1.396(10)
C12 C13 1.361(14)
C13 C14 1.343(18)
C14 C15 1.379(17)
C15 C16 1.397(11)
C17 C18 1.447(11)
C17 C19 1.471(10)
C21 C22 1.337(11)
C21 C26 1.347(10)
C22 C23 1.400(14)
C23 C24 1.344(19)
C24 C25 1.297(16)
C25 C26 1.392(11)
C27 C29 1.491(11)
C27 C28 1.502(10)
C31 C36 1.378(9)
C31 C32 1.378(10)
C32 C33 1.382(10)
C33 C34 1.325(13)
C34 C35 1.370(13)
C35 C36 1.406(11)
C37 C38 1.428(17)
C37 C39 1.503(16)
C41 C42 1.353(8)
C41 C46 1.410(9)
C42 C43 1.390(9)
C43 C44 1.359(11)
C44 C45 1.351(11)
C45 C46 1.385(10)
C47 C49 1.474(11)
C47 C48 1.490(10)
C51 C56 1.380(9)
C51 C52 1.392(9)
C52 C53 1.406(11)
C53 C54 1.372(13)
C54 C55 1.353(13)
C55 C56 1.364(10)
C57 C58 1.438(15)
C57 C59 1.503(15)
C61 C62 1.375(8)
C61 C66 1.390(8)
C62 C63 1.409(9)
C63 C64 1.364(10)
C64 C65 1.336(10)
C65 C66 1.380(9)
C67 C69 1.441(16)
C67 C68 1.505(14)
C71 C72 1.340(12)
C71 C76 1.388(11)
C72 C73 1.402(14)
C73 C74 1.36(2)
C74 C75 1.290(19)
C75 C76 1.407(13)
C77 C79 1.475(15)
C77 C78 1.529(17)
C81 C86 1.380(9)
C81 C82 1.394(9)
C82 C83 1.386(12)
C83 C84 1.348(13)
C84 C85 1.353(13)
C85 C86 1.380(10)
C87 C89 1.520(12)
C87 C88 1.531(14)
B1 F2 1.2244
B1 F3 1.2369
B1 F1 1.3772
B1 F4 1.4407
